data_4338655
loop_
_publ_author_name
'Lin, Qisheng'
'Corbett, John D.'

_publ_section_title
;
 Centric and Non-centric Ca3Au\\sim 7.5Ge\\sim: Electron-Poor Derivatives
 of La3Al11. Syntheses, Structures, and Bonding Analyses
;
_journal_coden_ASTM INOCAJ
_journal_issue 12
_journal_name_full 'Inorganic Chemistry'
_journal_page_first 5403
_journal_page_last 5411
_journal_paper_doi 10.1021/ic900383d
_journal_volume 48
_journal_year 2009
_chemical_formula_moiety 'Au14.32 Ge7.68, 6(Ca)'
_chemical_formula_sum 'Au7.16 Ca3 Ge3.84'
_chemical_formula_weight 1809.27
_space_group_IT_number 44
_symmetry_cell_setting orthorhombic
_symmetry_space_group_name_Hall 'I 2 -2'
_symmetry_space_group_name_H-M 'I m m 2'
_atom_sites_solution_primary direct
_atom_sites_solution_secondary difmap
_audit_creation_method SHELXL-97
_cell_angle_alpha 90.00
_cell_angle_beta 90.00
_cell_angle_gamma 90.00
_cell_formula_units_Z 2
_cell_length_a 4.3987(8)
_cell_length_b 13.0600(10)
_cell_length_c 9.6032(9)
_cell_measurement_reflns_used 973
_cell_measurement_temperature 273(2)
_cell_measurement_theta_max 28.09
_cell_measurement_theta_min 2.64
_cell_volume 551.68(12)
_computing_structure_refinement 'SHELXL-97 (Sheldrick, 1997)'
_computing_structure_solution 'SHELXS-97 (Sheldrick, 1990)'
_diffrn_ambient_temperature 273(2)
_diffrn_measured_fraction_theta_full 0.993
_diffrn_measured_fraction_theta_max 0.993
_diffrn_radiation_monochromator graphite
_diffrn_radiation_source 'fine-focus sealed tube'
_diffrn_radiation_type MoK\a
_diffrn_radiation_wavelength 0.71073
_diffrn_reflns_av_R_equivalents 0.0559
_diffrn_reflns_av_sigmaI/netI 0.0709
_diffrn_reflns_limit_h_max 5
_diffrn_reflns_limit_h_min -4
_diffrn_reflns_limit_k_max 15
_diffrn_reflns_limit_k_min -16
_diffrn_reflns_limit_l_max 12
_diffrn_reflns_limit_l_min -12
_diffrn_reflns_number 1139
_diffrn_reflns_theta_full 28.14
_diffrn_reflns_theta_max 28.14
_diffrn_reflns_theta_min 3.12
_exptl_absorpt_coefficient_mu 106.421
_exptl_absorpt_correction_T_max 0.096
_exptl_absorpt_correction_T_min 0.041
_exptl_absorpt_correction_type empirical
_exptl_absorpt_process_details SADABS
_exptl_crystal_colour 'slivery metallic'
_exptl_crystal_density_diffrn 10.892
_exptl_crystal_density_method 'not measured'
_exptl_crystal_F_000 1497
_exptl_crystal_size_max 0.048
_exptl_crystal_size_mid 0.028
_exptl_crystal_size_min 0.022
_refine_diff_density_max 3.931
_refine_diff_density_min -3.520
_refine_diff_density_rms 0.875
_refine_ls_abs_structure_details 'Flack H D (1983), Acta Cryst. A39, 876-881'
_refine_ls_abs_structure_Flack 0.00(6)
_refine_ls_extinction_method none
_refine_ls_goodness_of_fit_ref 1.096
_refine_ls_matrix_type full
_refine_ls_number_parameters 49
_refine_ls_number_reflns 537
_refine_ls_number_restraints 1
_refine_ls_restrained_S_all 1.095
_refine_ls_R_factor_all 0.0582
_refine_ls_R_factor_gt 0.0568
_refine_ls_shift/su_max 0.000
_refine_ls_shift/su_mean 0.000
_refine_ls_structure_factor_coef Fsqd
_refine_ls_weighting_details 'calc w=1/[\s^2^(Fo^2^)+(0.0877P)^2^+0.0000P] where P=(Fo^2^+2Fc^2^)/3'
_refine_ls_weighting_scheme calc
_refine_ls_wR_factor_gt 0.1360
_refine_ls_wR_factor_ref 0.1370
_reflns_number_gt 510
_reflns_number_total 537
_reflns_threshold_expression >2sigma(I)
_cod_data_source_file ic900383d_si_002.cif
_cod_data_source_block crystal1
_cod_database_code 4338655

loop_
_symmetry_equiv_pos_as_xyz
'x, y, z'
'-x, -y, z'
'-x, y, z'
'x, -y, z'
'x+1/2, y+1/2, z+1/2'
'-x+1/2, -y+1/2, z+1/2'
'-x+1/2, y+1/2, z+1/2'
'x+1/2, -y+1/2, z+1/2'

loop_
_atom_site_label
_atom_site_type_symbol
_atom_site_fract_x
_atom_site_fract_y
_atom_site_fract_z
_atom_site_U_iso_or_equiv
_atom_site_adp_type
_atom_site_occupancy
_atom_site_symmetry_multiplicity
_atom_site_calc_flag
_atom_site_refinement_flags
Au1 Au 0.0000 0.0000 0.5048(3) 0.0231(6) Uani 1 4 d S
Au2 Au 0.0000 0.5000 0.2030(3) 0.0217(8) Uani 1 4 d S
Au3 Au 0.0000 0.5000 0.8156(3) 0.0252(8) Uani 1 4 d S
Au4 Au 0.0000 0.34145(17) 0.6229(2) 0.0227(6) Uani 1 2 d S
Ge5 Ge 0.0000 0.3210(4) 0.3617(5) 0.0181(13) Uani 1 2 d S
Au6 Au 0.0000 0.86666(15) 0.7441(2) 0.0192(5) Uani 1 2 d S
Au7 Au 0.0000 0.8681(4) 0.2797(4) 0.019(2) Uani 0.08(3) 2 d SP
Ge7 Ge 0.0000 0.8681(4) 0.2797(4) 0.019(2) Uani 0.92(3) 2 d SP
Ca1 Ca 0.0000 0.0000 0.000(2) 0.025(3) Uani 1 4 d S
Ca2 Ca 0.0000 0.3090(8) 0.0070(12) 0.022(2) Uani 1 2 d S

loop_
_atom_site_aniso_label
_atom_site_aniso_U_11
_atom_site_aniso_U_22
_atom_site_aniso_U_33
_atom_site_aniso_U_23
_atom_site_aniso_U_13
_atom_site_aniso_U_12
Au1 0.0158(15) 0.0245(13) 0.0289(12) 0.000 0.000 0.000
Au2 0.0102(17) 0.0163(14) 0.0385(17) 0.000 0.000 0.000
Au3 0.025(2) 0.0187(17) 0.0323(14) 0.000 0.000 0.000
Au4 0.0188(14) 0.0199(10) 0.0295(10) -0.0011(7) 0.000 0.000
Ge5 0.011(3) 0.015(3) 0.028(3) 0.005(2) 0.000 0.000
Au6 0.0098(12) 0.0179(11) 0.0298(11) 0.0003(8) 0.000 0.000
Au7 0.008(4) 0.021(4) 0.026(3) 0.0012(16) 0.000 0.000
Ge7 0.008(4) 0.021(4) 0.026(3) 0.0012(16) 0.000 0.000
Ca1 0.026(9) 0.020(6) 0.031(7) 0.000 0.000 0.000
Ca2 0.013(5) 0.026(5) 0.027(4) 0.004(5) 0.000 0.000

loop_
_atom_type_symbol
_atom_type_description
_atom_type_scat_dispersion_real
_atom_type_scat_dispersion_imag
_atom_type_scat_source
Ca Ca 0.2262 0.3064 'International Tables Vol C Tables 4.2.6.8 and 6.1.1.4'
Ge Ge 0.1547 1.8001 'International Tables Vol C Tables 4.2.6.8 and 6.1.1.4'
Au Au -2.0133 8.8022 'International Tables Vol C Tables 4.2.6.8 and 6.1.1.4'

loop_
_geom_bond_atom_site_label_1
_geom_bond_atom_site_label_2
_geom_bond_distance
_geom_bond_site_symmetry_2
Au1 Ge7 2.764(5) 1_545
Au1 Au7 2.764(5) 1_545
Au1 Ge7 2.764(5) 2_565
Au1 Au7 2.764(5) 2_565
Au1 Au3 2.853(3) 5_444
Au1 Au3 2.853(3) 5_544
Au1 Au6 2.883(3) 2_565
Au1 Au6 2.883(3) 1_545
Au1 Au2 2.908(3) 5_545
Au1 Au2 2.908(3) 5_445
Au1 Ca2 3.325(8) 6
Au1 Ca2 3.325(8) 5_445
Au2 Ge5 2.791(6) 2_565
Au2 Ge5 2.791(5) .
Au2 Au6 2.8330(14) 6_564
Au2 Au6 2.8330(14) 5_444
Au2 Au6 2.8330(14) 5_544
Au2 Au6 2.8330(14) 6_464
Au2 Au1 2.908(3) 5_454
Au2 Au1 2.908(3) 5_554
Au2 Ca2 3.124(12) .
Au2 Ca2 3.124(12) 2_565
Au2 Ca1 3.602(15) 5
Au2 Ca1 3.602(15) 5_455
Au3 Au4 2.777(3) .
Au3 Au4 2.777(3) 2_565
Au3 Ge7 2.815(4) 5_445
Au3 Au7 2.815(4) 5_445
Au3 Ge7 2.815(4) 6_565
Au3 Au7 2.815(4) 6_565
Au3 Ge7 2.815(4) 6_465
Au3 Au7 2.815(4) 6_465
Au3 Au7 2.815(4) 5_545
Au3 Ge7 2.815(4) 5_545
Au3 Au1 2.853(3) 5
Au3 Au1 2.853(3) 5_455
Au4 Ge5 2.522(5) .
Au4 Ge7 2.688(3) 5_545
Au4 Au7 2.688(3) 5_545
Au4 Ge7 2.688(3) 5_445
Au4 Au7 2.688(3) 5_445
Au4 Au6 2.957(3) 2_565
Au4 Ca2 3.152(7) 6_455
Au4 Ca2 3.152(7) 6
Au4 Ca1 3.243(7) 5
Au4 Ca1 3.243(7) 5_455
Au4 Ca2 3.713(12) 1_556
Ge5 Au6 2.543(3) 5_444
Ge5 Au6 2.543(3) 5_544
Ge5 Ge7 2.592(8) 2_565
Ge5 Au7 2.592(8) 2_565
Ge5 Ca2 3.109(9) 6_455
Ge5 Ca2 3.109(9) 6
Ge5 Ca2 3.410(13) .
Ge5 Ca1 3.474(9) 5
Ge5 Ca1 3.474(9) 5_455
Au6 Ge5 2.543(3) 5
Au6 Ge5 2.543(3) 5_455
Au6 Au2 2.8330(14) 5
Au6 Au2 2.8330(14) 5_455
Au6 Au1 2.883(3) 1_565
Au6 Au4 2.957(3) 2_565
Au6 Ca1 3.012(16) 1_566
Au6 Ca2 3.254(9) 5_455
Au6 Ca2 3.254(9) 5
Au6 Ca2 3.412(13) 2_566
Au7 Ge5 2.592(8) 2_565
Au7 Au4 2.688(3) 5_454
Au7 Au4 2.688(3) 5_554
Au7 Au1 2.764(5) 1_565
Au7 Au3 2.815(4) 5_554
Au7 Au3 2.815(4) 5_454
Au7 Ca1 3.191(17) 1_565
Au7 Ca2 3.193(9) 5
Au7 Ca2 3.193(9) 5_455
Au7 Ca2 3.494(12) 2_565
Ca1 Au6 3.012(16) 1_544
Ca1 Au6 3.012(16) 2_564
Ca1 Ge7 3.191(17) 2_565
Ca1 Au7 3.191(17) 2_565
Ca1 Ge7 3.191(17) 1_545
Ca1 Au7 3.191(17) 1_545
Ca1 Au4 3.243(7) 6_554
Ca1 Au4 3.243(7) 5_444
Ca1 Au4 3.243(7) 5_544
Ca1 Au4 3.243(7) 6_454
Ca1 Ge5 3.474(9) 5_444
Ca1 Ge5 3.474(9) 6_554
Ca2 Au3 3.098(10) 1_554
Ca2 Ge5 3.109(9) 6_454
Ca2 Ge5 3.109(9) 6_554
Ca2 Au4 3.152(7) 6_454
Ca2 Au4 3.152(7) 6_554
Ca2 Ge7 3.193(9) 5_444
Ca2 Au7 3.193(9) 5_444
Ca2 Ge7 3.193(9) 5_544
Ca2 Au7 3.193(9) 5_544
Ca2 Au6 3.254(9) 5_544
Ca2 Au6 3.254(9) 5_444
